data_4118472
loop_
_publ_author_name
'Chung-Hung Hsieh'
'\"Ozlen F. Erdem'
'Scott D. Harman'
'Michael L. Singleton'
'Edward Reijerse'
'Wolfgang Lubitz'
'Codrina V. Popescu'
'Joseph H. Reibenspies'
'Scott M. Brothers'
'Michael B. Hall'
'Marcetta Y. Darensbourg'

_publ_contact_author_address 'TX A&M University, Department of Chemistry'
_publ_contact_author_email Marcetta@mail.chem.tamu.edu
_publ_contact_author_name 'Marcetta Y. Darensbourg; Joseph H. Reibenspies'
_publ_section_title
;
 Structural and Spectroscopic Features of Mixed Valent FeIIFeI Complexes
 and Factors Related to the Rotated Configuration of Diiron Hydrogenase
;
_journal_name_full 'Journal of the American Chemical Society'
_journal_page_first 13089
_journal_page_last 13102
_journal_paper_doi 10.1021/ja304866r
_journal_volume 134
_journal_year 2012
_chemical_formula_sum 'C16 H32.2 Fe2 N O4.1 P2 S2'
_chemical_formula_weight 541.99
_chemical_name_systematic
;
 ?
;
_space_group_IT_number 13
_symmetry_cell_setting monoclinic
_symmetry_space_group_name_Hall '-P 2yc'
_symmetry_space_group_name_H-M 'P 1 2/c 1'
_atom_sites_solution_hydrogens geom
_atom_sites_solution_primary direct
_atom_sites_solution_secondary difmap
_audit_creation_method SHELXL-97
_cell_angle_alpha 90.00
_cell_angle_beta 94.324(4)
_cell_angle_gamma 90.00
_cell_formula_units_Z 4
_cell_length_a 18.053(6)
_cell_length_b 7.261(2)
_cell_length_c 21.693(7)
_cell_measurement_reflns_used 6852
_cell_measurement_temperature 110(2)
_cell_measurement_theta_max 27.67
_cell_measurement_theta_min 2.26
_cell_volume 2835.5(15)
_computing_cell_refinement 'Bruker APEXII'
_computing_data_collection 'Bruker APEXII'
_computing_data_reduction 'Bruker SAINT'
_computing_molecular_graphics 'Bruker SHELXTL'
_computing_publication_material 'Bruker SHELXTL'
_computing_structure_refinement 'SHELXL-97 (Sheldrick, 2008)'
_computing_structure_solution 'SHELXS-97 (Sheldrick, 2008)'
_diffrn_ambient_temperature 110(2)
_diffrn_measured_fraction_theta_full 0.993
_diffrn_measured_fraction_theta_max 0.993
_diffrn_measurement_device_type 'Bruker APEX-II CCD'
_diffrn_measurement_method '\f and \w scans'
_diffrn_radiation_monochromator graphite
_diffrn_radiation_source 'fine-focus sealed tube'
_diffrn_radiation_type MoK\a
_diffrn_radiation_wavelength 0.71073
_diffrn_reflns_av_R_equivalents 0.0609
_diffrn_reflns_av_sigmaI/netI 0.0515
_diffrn_reflns_limit_h_max 21
_diffrn_reflns_limit_h_min -21
_diffrn_reflns_limit_k_max 8
_diffrn_reflns_limit_k_min -8
_diffrn_reflns_limit_l_max 25
_diffrn_reflns_limit_l_min -25
_diffrn_reflns_number 25508
_diffrn_reflns_theta_full 25.00
_diffrn_reflns_theta_max 25.00
_diffrn_reflns_theta_min 1.88
_exptl_absorpt_coefficient_mu 1.301
_exptl_absorpt_correction_T_max 0.9378
_exptl_absorpt_correction_T_min 0.7629
_exptl_absorpt_correction_type multi-scan
_exptl_absorpt_process_details sadabs
_exptl_crystal_colour 'dark red'
_exptl_crystal_density_diffrn 1.270
_exptl_crystal_description needle
_exptl_crystal_F_000 1128
_exptl_crystal_size_max 0.22
_exptl_crystal_size_mid 0.14
_exptl_crystal_size_min 0.05
_refine_diff_density_max 0.715
_refine_diff_density_min -0.924
_refine_diff_density_rms 0.096
_refine_ls_extinction_method none
_refine_ls_goodness_of_fit_ref 1.054
_refine_ls_hydrogen_treatment constr
_refine_ls_matrix_type full
_refine_ls_number_parameters 290
_refine_ls_number_reflns 4973
_refine_ls_number_restraints 18
_refine_ls_restrained_S_all 1.053
_refine_ls_R_factor_all 0.0748
_refine_ls_R_factor_gt 0.0587
_refine_ls_shift/su_max 0.000
_refine_ls_shift/su_mean 0.000
_refine_ls_structure_factor_coef Fsqd
_refine_ls_weighting_details 'calc w=1/[\s^2^(Fo^2^)+(0.0748P)^2^+7.8386P] where P=(Fo^2^+2Fc^2^)/3'
_refine_ls_weighting_scheme calc
_refine_ls_wR_factor_gt 0.1524
_refine_ls_wR_factor_ref 0.1650
_reflns_number_gt 3811
_reflns_number_total 4973
_reflns_threshold_expression >2sigma(I)
_cod_data_source_file ja304866r_si_002_3.cif
_cod_data_source_block depdtNO
_cod_original_cell_volume 2835.6(16)
_cod_original_formula_sum 'C16 H32.20 Fe2 N O4.10 P2 S2'
_cod_database_code 4118472

loop_
_symmetry_equiv_pos_as_xyz
'x, y, z'
'-x, y, -z+1/2'
'-x, -y, -z'
'x, -y, z-1/2'

loop_
_atom_site_label
_atom_site_type_symbol
_atom_site_fract_x
_atom_site_fract_y
_atom_site_fract_z
_atom_site_U_iso_or_equiv
_atom_site_adp_type
_atom_site_occupancy
_atom_site_symmetry_multiplicity
_atom_site_calc_flag
_atom_site_refinement_flags
_atom_site_disorder_assembly
_atom_site_disorder_group
Fe1 Fe 0.31975(4) 0.81837(9) 0.40036(3) 0.0299(2) Uani 1 1 d . . .
Fe2 Fe 0.24976(4) 0.71427(12) 0.49105(4) 0.0455(3) Uani 1 1 d . A .
S1 S 0.21666(7) 0.63756(17) 0.39207(7) 0.0420(3) Uani 1 1 d . A .
S2 S 0.24794(6) 1.01235(17) 0.45417(6) 0.0338(3) Uani 1 1 d . A .
P2 P 0.28390(9) 0.8435(4) 0.58265(8) 0.0869(8) Uani 1 1 d . . .
O1 O 0.3996(3) 0.5738(14) 0.5028(3) 0.164(4) Uani 1 1 d . . .
O2 O 0.4550(2) 1.0201(9) 0.4380(2) 0.0812(16) Uani 1 1 d . . .
O3 O 0.2823(2) 1.0099(7) 0.2851(2) 0.0669(13) Uani 1 1 d . . .
O4 O 0.1742(4) 0.4183(10) 0.5417(4) 0.136(3) Uani 1 1 d . A .
N1 N 0.2056(3) 0.5477(9) 0.5228(3) 0.0792(19) Uani 1 1 d . . .
C1 C 0.3443(4) 0.6445(12) 0.4844(3) 0.085(3) Uani 1 1 d . A .
C3 C 0.2989(3) 0.9346(7) 0.3297(2) 0.0341(11) Uani 1 1 d . A .
C2 C 0.4024(3) 0.9422(9) 0.4234(3) 0.0484(14) Uani 1 1 d . A .
C4 C 0.1374(3) 0.7646(8) 0.3577(3) 0.0451(13) Uani 1 1 d . . .
H4A H 0.1514 0.8136 0.3177 0.054 Uiso 1 1 calc R A .
H4B H 0.0969 0.6746 0.3483 0.054 Uiso 1 1 calc R . .
C5 C 0.1046(3) 0.9240(7) 0.3925(2) 0.0386(12) Uani 1 1 d . A .
C6 C 0.1631(3) 1.0734(7) 0.4070(3) 0.0398(12) Uani 1 1 d . . .
H6A H 0.1389 1.1754 0.4281 0.048 Uiso 1 1 calc R A .
H6B H 0.1781 1.1223 0.3672 0.048 Uiso 1 1 calc R . .
C7 C 0.0702(3) 0.8661(7) 0.4520(3) 0.0411(12) Uani 1 1 d . . .
H7A H 0.1107 0.8267 0.4824 0.049 Uiso 1 1 calc R A .
H7B H 0.0464 0.9756 0.4693 0.049 Uiso 1 1 calc R . .
C8 C 0.0133(4) 0.7138(10) 0.4455(4) 0.072(2) Uani 1 1 d . A .
H8A H -0.0094 0.6975 0.4848 0.108 Uiso 1 1 calc R . .
H8B H 0.0376 0.5989 0.4345 0.108 Uiso 1 1 calc R . .
H8C H -0.0252 0.7459 0.4130 0.108 Uiso 1 1 calc R . .
C9 C 0.0448(3) 1.0090(11) 0.3456(3) 0.070(2) Uani 1 1 d . . .
H9A H 0.0696 1.0448 0.3082 0.084 Uiso 1 1 calc R A .
H9B H 0.0085 0.9112 0.3331 0.084 Uiso 1 1 calc R . .
C10 C 0.0029(5) 1.1707(13) 0.3658(5) 0.109(3) Uani 1 1 d . A .
H10A H -0.0386 1.1965 0.3353 0.163 Uiso 1 1 calc R . .
H10B H 0.0359 1.2779 0.3695 0.163 Uiso 1 1 calc R . .
H10C H -0.0163 1.1446 0.4059 0.163 Uiso 1 1 calc R . .
P1_1 P 0.3914(5) 0.6027(9) 0.3619(4) 0.0352(15) Uani 0.489(19) 1 d PDU A 1
C11_1 C 0.3709(10) 0.576(3) 0.2802(6) 0.056(4) Uani 0.489(19) 1 d PDU A 1
H11A_1 H 0.4030 0.4808 0.2647 0.084 Uiso 0.489(19) 1 calc PR A 1
H11B_1 H 0.3798 0.6932 0.2594 0.084 Uiso 0.489(19) 1 calc PR A 1
H11C_1 H 0.3188 0.5404 0.2719 0.084 Uiso 0.489(19) 1 calc PR A 1
C12_1 C 0.3782(8) 0.3707(13) 0.3900(7) 0.051(4) Uani 0.489(19) 1 d PDU A 1
H12A_1 H 0.4120 0.2866 0.3706 0.077 Uiso 0.489(19) 1 calc PR A 1
H12B_1 H 0.3268 0.3322 0.3795 0.077 Uiso 0.489(19) 1 calc PR A 1
H12C_1 H 0.3888 0.3678 0.4350 0.077 Uiso 0.489(19) 1 calc PR A 1
C13_1 C 0.4904(7) 0.635(3) 0.3700(10) 0.058(4) Uani 0.489(19) 1 d PDU A 1
H13A_1 H 0.5147 0.5305 0.3511 0.086 Uiso 0.489(19) 1 calc PR A 1
H13B_1 H 0.5072 0.6418 0.4140 0.086 Uiso 0.489(19) 1 calc PR A 1
H13C_1 H 0.5033 0.7490 0.3494 0.086 Uiso 0.489(19) 1 calc PR A 1
P1_2 P 0.3772(4) 0.6008(8) 0.3434(5) 0.0301(15) Uani 0.511(19) 1 d PDU A 2
C11_2 C 0.3748(9) 0.647(2) 0.2620(5) 0.040(3) Uani 0.511(19) 1 d PDU A 2
H11D_2 H 0.4003 0.5484 0.2414 0.060 Uiso 0.511(19) 1 calc PR A 2
H11E_2 H 0.3998 0.7648 0.2553 0.060 Uiso 0.511(19) 1 calc PR A 2
H11F_2 H 0.3231 0.6547 0.2449 0.060 Uiso 0.511(19) 1 calc PR A 2
C12_2 C 0.3411(7) 0.3676(13) 0.3438(8) 0.057(5) Uani 0.511(19) 1 d PDU A 2
H12D_2 H 0.3702 0.2889 0.3180 0.085 Uiso 0.511(19) 1 calc PR A 2
H12E_2 H 0.2890 0.3675 0.3275 0.085 Uiso 0.511(19) 1 calc PR A 2
H12F_2 H 0.3447 0.3203 0.3863 0.085 Uiso 0.511(19) 1 calc PR A 2
C13_2 C 0.4743(7) 0.578(2) 0.3663(9) 0.049(4) Uani 0.511(19) 1 d PDU A 2
H13D_2 H 0.4961 0.4839 0.3407 0.074 Uiso 0.511(19) 1 calc PR A 2
H13E_2 H 0.4807 0.5411 0.4098 0.074 Uiso 0.511(19) 1 calc PR A 2
H13F_2 H 0.4993 0.6959 0.3608 0.074 Uiso 0.511(19) 1 calc PR A 2
C14 C 0.3574(5) 1.022(2) 0.5843(4) 0.137(5) Uani 1 1 d . A .
H14A H 0.3655 1.0722 0.6263 0.206 Uiso 1 1 calc R . .
H14B H 0.3418 1.1217 0.5556 0.206 Uiso 1 1 calc R . .
H14C H 0.4036 0.9677 0.5720 0.206 Uiso 1 1 calc R . .
C15 C 0.3142(5) 0.669(2) 0.6389(4) 0.153(6) Uani 1 1 d . A .
H15A H 0.3223 0.7255 0.6798 0.229 Uiso 1 1 calc R . .
H15B H 0.3607 0.6137 0.6272 0.229 Uiso 1 1 calc R . .
H15C H 0.2760 0.5732 0.6399 0.229 Uiso 1 1 calc R . .
C16 C 0.2090(4) 0.9570(13) 0.6137(4) 0.083(2) Uani 1 1 d . A .
H16A H 0.2271 1.0249 0.6509 0.125 Uiso 1 1 calc R . .
H16B H 0.1720 0.8661 0.6245 0.125 Uiso 1 1 calc R . .
H16C H 0.1863 1.0431 0.5831 0.125 Uiso 1 1 calc R . .
O1W O 0.162(3) 1.369(6) 0.244(2) 0.067(12) Uiso 0.10 1 d P . .
H1W H 0.1908 1.2797 0.2539 0.100 Uiso 0.10 1 d PR . .
H2W H 0.1735 1.4290 0.2772 0.100 Uiso 0.10 1 d PR . .

loop_
_atom_site_aniso_label
_atom_site_aniso_U_11
_atom_site_aniso_U_22
_atom_site_aniso_U_33
_atom_site_aniso_U_23
_atom_site_aniso_U_13
_atom_site_aniso_U_12
Fe1 0.0268(4) 0.0280(4) 0.0361(4) 0.0057(3) 0.0091(3) 0.0041(3)
Fe2 0.0318(4) 0.0607(5) 0.0461(5) 0.0257(4) 0.0158(3) 0.0140(4)
S1 0.0431(7) 0.0272(6) 0.0584(8) -0.0022(6) 0.0222(6) -0.0055(5)
S2 0.0260(6) 0.0374(6) 0.0385(7) -0.0075(5) 0.0048(5) -0.0014(5)
P2 0.0339(8) 0.189(3) 0.0379(9) 0.0278(12) 0.0027(7) -0.0117(11)
O1 0.090(4) 0.283(10) 0.129(5) 0.149(6) 0.069(4) 0.120(6)
O2 0.033(2) 0.141(5) 0.070(3) -0.026(3) 0.004(2) -0.021(3)
O3 0.057(3) 0.091(3) 0.053(3) 0.032(3) 0.006(2) 0.001(2)
O4 0.142(6) 0.102(5) 0.176(7) 0.082(5) 0.088(5) 0.008(4)
N1 0.076(4) 0.086(4) 0.081(4) 0.045(4) 0.043(3) 0.021(3)
C1 0.055(4) 0.131(7) 0.073(5) 0.065(5) 0.035(4) 0.053(4)
C3 0.032(2) 0.033(3) 0.039(3) 0.001(2) 0.009(2) -0.003(2)
C2 0.033(3) 0.069(4) 0.044(3) -0.002(3) 0.007(2) 0.007(3)
C4 0.039(3) 0.049(3) 0.048(3) -0.006(3) 0.004(2) -0.017(2)
C5 0.025(2) 0.044(3) 0.046(3) 0.011(2) 0.001(2) 0.001(2)
C6 0.032(3) 0.031(3) 0.056(3) 0.010(2) 0.005(2) 0.007(2)
C7 0.025(2) 0.044(3) 0.055(3) 0.002(2) 0.005(2) 0.003(2)
C8 0.068(4) 0.067(4) 0.086(5) -0.001(4) 0.027(4) -0.026(4)
C9 0.033(3) 0.095(5) 0.080(5) 0.030(4) -0.010(3) 0.000(3)
C10 0.058(5) 0.114(8) 0.152(9) 0.043(7) -0.012(5) 0.036(5)
P1_1 0.035(3) 0.0285(18) 0.042(3) -0.0017(19) 0.005(2) 0.0025(16)
C11_1 0.072(9) 0.054(10) 0.043(5) -0.013(6) 0.012(7) 0.004(9)
C12_1 0.068(9) 0.027(4) 0.061(9) -0.005(5) 0.016(7) 0.010(5)
C13_1 0.036(5) 0.060(11) 0.079(10) -0.005(9) 0.015(6) 0.006(6)
P1_2 0.023(3) 0.0243(16) 0.044(4) 0.0044(18) 0.011(2) 0.0011(13)
C11_2 0.047(6) 0.036(7) 0.038(5) -0.005(5) 0.008(5) -0.004(6)
C12_2 0.057(7) 0.031(5) 0.087(12) 0.000(5) 0.031(8) -0.008(5)
C13_2 0.036(5) 0.040(9) 0.070(9) 0.018(7) 0.001(6) 0.005(5)
C14 0.067(5) 0.287(16) 0.055(5) 0.025(7) -0.014(4) -0.071(8)
C15 0.070(5) 0.323(19) 0.067(5) 0.095(9) 0.019(4) 0.038(8)
C16 0.068(5) 0.121(7) 0.063(4) -0.020(5) 0.019(4) -0.018(5)

loop_
_atom_type_symbol
_atom_type_description
_atom_type_scat_dispersion_real
_atom_type_scat_dispersion_imag
_atom_type_scat_source
C C 0.0033 0.0016 'International Tables Vol C Tables 4.2.6.8 and 6.1.1.4'
H H 0.0000 0.0000 'International Tables Vol C Tables 4.2.6.8 and 6.1.1.4'
N N 0.0061 0.0033 'International Tables Vol C Tables 4.2.6.8 and 6.1.1.4'
O O 0.0106 0.0060 'International Tables Vol C Tables 4.2.6.8 and 6.1.1.4'
P P 0.1023 0.0942 'International Tables Vol C Tables 4.2.6.8 and 6.1.1.4'
S S 0.1246 0.1234 'International Tables Vol C Tables 4.2.6.8 and 6.1.1.4'
Fe Fe 0.3463 0.8444 'International Tables Vol C Tables 4.2.6.8 and 6.1.1.4'

loop_
_geom_angle_atom_site_label_1
_geom_angle_atom_site_label_2
_geom_angle_atom_site_label_3
_geom_angle
C3 Fe1 C2 97.0(2)
C3 Fe1 C1 174.2(3)
C2 Fe1 C1 86.9(3)
C3 Fe1 P1_1 95.9(3)
C2 Fe1 P1_1 87.8(3)
C1 Fe1 P1_1 79.8(3)
C3 Fe1 S1 95.02(16)
C2 Fe1 S1 167.74(19)
C1 Fe1 S1 81.3(2)
P1_1 Fe1 S1 93.4(2)
C3 Fe1 S2 93.23(16)
C2 Fe1 S2 92.36(19)
C1 Fe1 S2 91.0(2)
P1_1 Fe1 S2 170.8(2)
S1 Fe1 S2 84.50(5)
C3 Fe1 P1_2 86.4(3)
C2 Fe1 P1_2 95.5(3)
C1 Fe1 P1_2 88.9(3)
P1_1 Fe1 P1_2 11.6(2)
S1 Fe1 P1_2 87.72(18)
S2 Fe1 P1_2 172.1(2)
C3 Fe1 Fe2 136.95(15)
C2 Fe1 Fe2 112.92(18)
C1 Fe1 Fe2 43.74(16)
P1_1 Fe1 Fe2 114.7(2)
S1 Fe1 Fe2 55.65(5)
S2 Fe1 Fe2 56.86(4)
P1_2 Fe1 Fe2 118.94(17)
N1 Fe2 C1 108.8(3)
N1 Fe2 P2 92.6(3)
C1 Fe2 P2 89.4(3)
N1 Fe2 S1 96.7(3)
C1 Fe2 S1 92.2(3)
P2 Fe2 S1 169.43(9)
N1 Fe2 S2 148.0(2)
C1 Fe2 S2 103.0(3)
P2 Fe2 S2 84.87(8)
S1 Fe2 S2 84.59(5)
N1 Fe2 Fe1 147.0(2)
C1 Fe2 Fe1 59.3(2)
P2 Fe2 Fe1 116.35(7)
S1 Fe2 Fe1 56.35(4)
S2 Fe2 Fe1 56.32(4)
C4 S1 Fe2 114.17(19)
C4 S1 Fe1 110.76(18)
Fe2 S1 Fe1 68.00(5)
C6 S2 Fe1 110.21(18)
C6 S2 Fe2 114.24(17)
Fe1 S2 Fe2 66.82(4)
C16 P2 C15 105.7(4)
C16 P2 C14 103.5(5)
C15 P2 C14 107.3(5)
C16 P2 Fe2 111.6(3)
C15 P2 Fe2 110.6(5)
C14 P2 Fe2 117.3(3)
O4 N1 Fe2 174.6(7)
O1 C1 Fe2 152.9(5)
O1 C1 Fe1 129.9(5)
Fe2 C1 Fe1 77.0(2)
O3 C3 Fe1 176.9(4)
O2 C2 Fe1 179.7(7)
C5 C4 S1 120.4(4)
C5 C4 H4A 107.2
S1 C4 H4A 107.2
C5 C4 H4B 107.2
S1 C4 H4B 107.2
H4A C4 H4B 106.9
C4 C5 C6 110.7(4)
C4 C5 C7 113.9(4)
C6 C5 C7 109.7(4)
C4 C5 C9 104.7(5)
C6 C5 C9 106.7(5)
C7 C5 C9 110.7(4)
C5 C6 S2 118.6(3)
C5 C6 H6A 107.7
S2 C6 H6A 107.7
C5 C6 H6B 107.7
S2 C6 H6B 107.7
H6A C6 H6B 107.1
C8 C7 C5 116.0(5)
C8 C7 H7A 108.3
C5 C7 H7A 108.3
C8 C7 H7B 108.3
C5 C7 H7B 108.3
H7A C7 H7B 107.4
C7 C8 H8A 109.5
C7 C8 H8B 109.5
H8A C8 H8B 109.5
C7 C8 H8C 109.5
H8A C8 H8C 109.5
H8B C8 H8C 109.5
C10 C9 C5 117.8(7)
C10 C9 H9A 107.9
C5 C9 H9A 107.9
C10 C9 H9B 107.9
C5 C9 H9B 107.9
H9A C9 H9B 107.2
C9 C10 H10A 109.5
C9 C10 H10B 109.5
H10A C10 H10B 109.5
C9 C10 H10C 109.5
H10A C10 H10C 109.5
H10B C10 H10C 109.5
C13_1 P1_1 C11_1 103.8(5)
C13_1 P1_1 C12_1 104.0(7)
C11_1 P1_1 C12_1 102.1(7)
C13_1 P1_1 Fe1 118.3(7)
C11_1 P1_1 Fe1 111.2(6)
C12_1 P1_1 Fe1 115.6(5)
P1_1 C11_1 H11A_1 109.5
P1_1 C11_1 H11B_1 109.5
H11A_1 C11_1 H11B_1 109.5
P1_1 C11_1 H11C_1 109.5
H11A_1 C11_1 H11C_1 109.5
H11B_1 C11_1 H11C_1 109.5
P1_1 C12_1 H12A_1 109.5
P1_1 C12_1 H12B_1 109.5
H12A_1 C12_1 H12B_1 109.5
P1_1 C12_1 H12C_1 109.5
H12A_1 C12_1 H12C_1 109.5
H12B_1 C12_1 H12C_1 109.5
P1_1 C13_1 H13A_1 109.5
P1_1 C13_1 H13B_1 109.5
H13A_1 C13_1 H13B_1 109.5
P1_1 C13_1 H13C_1 109.5
H13A_1 C13_1 H13C_1 109.5
H13B_1 C13_1 H13C_1 109.5
C13_2 P1_2 C11_2 103.9(5)
C13_2 P1_2 C12_2 104.8(6)
C11_2 P1_2 C12_2 101.5(6)
C13_2 P1_2 Fe1 112.7(7)
C11_2 P1_2 Fe1 114.9(5)
C12_2 P1_2 Fe1 117.5(5)
P1_2 C11_2 H11D_2 109.5
P1_2 C11_2 H11E_2 109.5
H11D_2 C11_2 H11E_2 109.5
P1_2 C11_2 H11F_2 109.5
H11D_2 C11_2 H11F_2 109.5
H11E_2 C11_2 H11F_2 109.5
P1_2 C12_2 H12D_2 109.5
P1_2 C12_2 H12E_2 109.5
H12D_2 C12_2 H12E_2 109.5
P1_2 C12_2 H12F_2 109.5
H12D_2 C12_2 H12F_2 109.5
H12E_2 C12_2 H12F_2 109.5
P1_2 C13_2 H13D_2 109.5
P1_2 C13_2 H13E_2 109.5
H13D_2 C13_2 H13E_2 109.5
P1_2 C13_2 H13F_2 109.5
H13D_2 C13_2 H13F_2 109.5
H13E_2 C13_2 H13F_2 109.5
P2 C14 H14A 109.5
P2 C14 H14B 109.5
H14A C14 H14B 109.5
P2 C14 H14C 109.5
H14A C14 H14C 109.5
H14B C14 H14C 109.5
P2 C15 H15A 109.5
P2 C15 H15B 109.5
H15A C15 H15B 109.5
P2 C15 H15C 109.5
H15A C15 H15C 109.5
H15B C15 H15C 109.5
P2 C16 H16A 109.5
P2 C16 H16B 109.5
H16A C16 H16B 109.5
P2 C16 H16C 109.5
H16A C16 H16C 109.5
H16B C16 H16C 109.5
H1W O1W H2W 94.2

loop_
_geom_bond_atom_site_label_1
_geom_bond_atom_site_label_2
_geom_bond_distance
Fe1 C3 1.765(5)
Fe1 C2 1.781(6)
Fe1 C1 2.234(6)
Fe1 P1_1 2.232(8)
Fe1 S1 2.2736(15)
Fe1 S2 2.2925(14)
Fe1 P1_2 2.301(8)
Fe1 Fe2 2.5325(11)
Fe2 N1 1.630(6)
Fe2 C1 1.797(6)
Fe2 P2 2.241(2)
Fe2 S1 2.2549(18)
Fe2 S2 2.3069(16)
S1 C4 1.815(6)
S2 C6 1.831(5)
P2 C16 1.760(8)
P2 C15 1.815(10)
P2 C14 1.855(10)
O1 C1 1.165(8)
O2 C2 1.130(7)
O3 C3 1.131(6)
O4 N1 1.186(8)
C4 C5 1.524(8)
C4 H4A 0.9900
C4 H4B 0.9900
C5 C6 1.530(7)
C5 C7 1.535(7)
C5 C9 1.554(8)
C6 H6A 0.9900
C6 H6B 0.9900
C7 C8 1.508(8)
C7 H7A 0.9900
C7 H7B 0.9900
C8 H8A 0.9800
C8 H8B 0.9800
C8 H8C 0.9800
C9 C10 1.482(12)
C9 H9A 0.9900
C9 H9B 0.9900
C10 H10A 0.9800
C10 H10B 0.9800
C10 H10C 0.9800
P1_1 C13_1 1.797(9)
P1_1 C11_1 1.794(10)
P1_1 C12_1 1.813(8)
C11_1 H11A_1 0.9800
C11_1 H11B_1 0.9800
C11_1 H11C_1 0.9800
C12_1 H12A_1 0.9800
C12_1 H12B_1 0.9800
C12_1 H12C_1 0.9800
C13_1 H13A_1 0.9800
C13_1 H13B_1 0.9800
C13_1 H13C_1 0.9800
P1_2 C13_2 1.795(9)
P1_2 C11_2 1.795(9)
P1_2 C12_2 1.814(8)
C11_2 H11D_2 0.9800
C11_2 H11E_2 0.9800
C11_2 H11F_2 0.9800
C12_2 H12D_2 0.9800
C12_2 H12E_2 0.9800
C12_2 H12F_2 0.9800
C13_2 H13D_2 0.9800
C13_2 H13E_2 0.9800
C13_2 H13F_2 0.9800
C14 H14A 0.9800
C14 H14B 0.9800
C14 H14C 0.9800
C15 H15A 0.9800
C15 H15B 0.9800
C15 H15C 0.9800
C16 H16A 0.9800
C16 H16B 0.9800
C16 H16C 0.9800
O1W H1W 0.8500
O1W H2W 0.8499

loop_
_geom_torsion_atom_site_label_1
_geom_torsion_atom_site_label_2
_geom_torsion_atom_site_label_3
_geom_torsion_atom_site_label_4
_geom_torsion
C3 Fe1 Fe2 N1 94.6(5)
C2 Fe1 Fe2 N1 -135.1(5)
C1 Fe1 Fe2 N1 -76.9(6)
P1_1 Fe1 Fe2 N1 -36.6(5)
S1 Fe1 Fe2 N1 39.8(4)
S2 Fe1 Fe2 N1 147.7(4)
P1_2 Fe1 Fe2 N1 -24.5(5)
C3 Fe1 Fe2 C1 171.5(4)
C2 Fe1 Fe2 C1 -58.2(4)
P1_1 Fe1 Fe2 C1 40.3(5)
S1 Fe1 Fe2 C1 116.7(4)
S2 Fe1 Fe2 C1 -135.3(4)
P1_2 Fe1 Fe2 C1 52.4(5)
C3 Fe1 Fe2 P2 -116.4(2)
C2 Fe1 Fe2 P2 13.9(2)
C1 Fe1 Fe2 P2 72.1(4)
P1_1 Fe1 Fe2 P2 112.4(3)
S1 Fe1 Fe2 P2 -171.16(9)
S2 Fe1 Fe2 P2 -63.25(9)
P1_2 Fe1 Fe2 P2 124.5(3)
C3 Fe1 Fe2 S1 54.8(2)
C2 Fe1 Fe2 S1 -175.0(2)
C1 Fe1 Fe2 S1 -116.7(4)
P1_1 Fe1 Fe2 S1 -76.4(3)
S2 Fe1 Fe2 S1 107.91(6)
P1_2 Fe1 Fe2 S1 -64.3(3)
C3 Fe1 Fe2 S2 -53.1(2)
C2 Fe1 Fe2 S2 77.1(2)
C1 Fe1 Fe2 S2 135.3(4)
P1_1 Fe1 Fe2 S2 175.7(3)
S1 Fe1 Fe2 S2 -107.91(6)
P1_2 Fe1 Fe2 S2 -172.2(3)
N1 Fe2 S1 C4 96.8(3)
C1 Fe2 S1 C4 -153.9(3)
P2 Fe2 S1 C4 -55.1(4)
S2 Fe2 S1 C4 -51.1(2)
Fe1 Fe2 S1 C4 -103.8(2)
N1 Fe2 S1 Fe1 -159.4(2)
C1 Fe2 S1 Fe1 -50.2(3)
P2 Fe2 S1 Fe1 48.6(4)
S2 Fe2 S1 Fe1 52.69(4)
C3 Fe1 S1 C4 -37.3(3)
C2 Fe1 S1 C4 131.0(9)
C1 Fe1 S1 C4 147.3(3)
P1_1 Fe1 S1 C4 -133.6(3)
S2 Fe1 S1 C4 55.4(2)
P1_2 Fe1 S1 C4 -123.5(3)
Fe2 Fe1 S1 C4 108.6(2)
C3 Fe1 S1 Fe2 -145.94(16)
C2 Fe1 S1 Fe2 22.4(9)
C1 Fe1 S1 Fe2 38.6(2)
P1_1 Fe1 S1 Fe2 117.8(2)
S2 Fe1 S1 Fe2 -53.18(5)
P1_2 Fe1 S1 Fe2 127.9(2)
C3 Fe1 S2 C6 38.3(2)
C2 Fe1 S2 C6 135.4(3)
C1 Fe1 S2 C6 -137.6(3)
P1_1 Fe1 S2 C6 -133.7(14)
S1 Fe1 S2 C6 -56.45(18)
P1_2 Fe1 S2 C6 -48.8(17)
Fe2 Fe1 S2 C6 -108.56(18)
C3 Fe1 S2 Fe2 146.85(16)
C2 Fe1 S2 Fe2 -116.0(2)
C1 Fe1 S2 Fe2 -29.1(2)
P1_1 Fe1 S2 Fe2 -25.2(14)
S1 Fe1 S2 Fe2 52.11(5)
P1_2 Fe1 S2 Fe2 59.8(16)
N1 Fe2 S2 C6 -44.0(5)
C1 Fe2 S2 C6 141.0(4)
P2 Fe2 S2 C6 -130.8(2)
S1 Fe2 S2 C6 50.0(2)
Fe1 Fe2 S2 C6 102.7(2)
N1 Fe2 S2 Fe1 -146.7(5)
C1 Fe2 S2 Fe1 38.3(3)
P2 Fe2 S2 Fe1 126.54(6)
S1 Fe2 S2 Fe1 -52.72(5)
N1 Fe2 P2 C16 -74.7(4)
C1 Fe2 P2 C16 176.5(4)
S1 Fe2 P2 C16 77.4(5)
S2 Fe2 P2 C16 73.4(3)
Fe1 Fe2 P2 C16 121.6(3)
N1 Fe2 P2 C15 42.7(4)
C1 Fe2 P2 C15 -66.1(4)
S1 Fe2 P2 C15 -165.2(4)
S2 Fe2 P2 C15 -169.2(3)
Fe1 Fe2 P2 C15 -120.9(3)
N1 Fe2 P2 C14 166.2(5)
C1 Fe2 P2 C14 57.4(5)
S1 Fe2 P2 C14 -41.7(6)
S2 Fe2 P2 C14 -45.7(5)
Fe1 Fe2 P2 C14 2.5(5)
C1 Fe2 N1 O4 -67(7)
P2 Fe2 N1 O4 -158(7)
S1 Fe2 N1 O4 27(7)
S2 Fe2 N1 O4 118(7)
Fe1 Fe2 N1 O4 -5(7)
N1 Fe2 C1 O1 -41(2)
P2 Fe2 C1 O1 52(2)
S1 Fe2 C1 O1 -139(2)
S2 Fe2 C1 O1 136(2)
Fe1 Fe2 C1 O1 173(2)
N1 Fe2 C1 Fe1 145.9(3)
P2 Fe2 C1 Fe1 -121.5(2)
S1 Fe2 C1 Fe1 48.1(2)
S2 Fe2 C1 Fe1 -36.9(3)
C3 Fe1 C1 O1 84(3)
C2 Fe1 C1 O1 -47.6(12)
P1_1 Fe1 C1 O1 40.7(12)
S1 Fe1 C1 O1 135.8(12)
S2 Fe1 C1 O1 -139.9(12)
P1_2 Fe1 C1 O1 48.0(12)
Fe2 Fe1 C1 O1 -176.0(14)
C3 Fe1 C1 Fe2 -100(2)
C2 Fe1 C1 Fe2 128.4(3)
P1_1 Fe1 C1 Fe2 -143.3(4)
S1 Fe1 C1 Fe2 -48.2(3)
S2 Fe1 C1 Fe2 36.1(3)
P1_2 Fe1 C1 Fe2 -136.1(3)
C2 Fe1 C3 O3 -133(9)
C1 Fe1 C3 O3 96(9)
P1_1 Fe1 C3 O3 139(9)
S1 Fe1 C3 O3 45(9)
S2 Fe1 C3 O3 -40(9)
P1_2 Fe1 C3 O3 132(9)
Fe2 Fe1 C3 O3 2(9)
C3 Fe1 C2 O2 -123(100)
C1 Fe1 C2 O2 52(100)
P1_1 Fe1 C2 O2 -28(100)
S1 Fe1 C2 O2 68(100)
S2 Fe1 C2 O2 143(100)
P1_2 Fe1 C2 O2 -36(100)
Fe2 Fe1 C2 O2 88(100)
Fe2 S1 C4 C5 7.1(5)
Fe1 S1 C4 C5 -67.3(4)
S1 C4 C5 C6 59.2(5)
S1 C4 C5 C7 -65.1(5)
S1 C4 C5 C9 173.8(4)
C4 C5 C6 S2 -59.6(6)
C7 C5 C6 S2 67.0(5)
C9 C5 C6 S2 -173.0(4)
Fe1 S2 C6 C5 68.8(4)
Fe2 S2 C6 C5 -4.1(5)
C4 C5 C7 C8 -53.0(7)
C6 C5 C7 C8 -177.7(5)
C9 C5 C7 C8 64.7(7)
C4 C5 C9 C10 -179.4(6)
C6 C5 C9 C10 -62.1(7)
C7 C5 C9 C10 57.4(8)
C3 Fe1 P1_1 C13_1 97.9(9)
C2 Fe1 P1_1 C13_1 1.1(8)
C1 Fe1 P1_1 C13_1 -86.2(9)
S1 Fe1 P1_1 C13_1 -166.7(8)
S2 Fe1 P1_1 C13_1 -90.1(14)
P1_2 Fe1 P1_1 C13_1 132.6(19)
Fe2 Fe1 P1_1 C13_1 -113.2(8)
C3 Fe1 P1_1 C11_1 -22.1(8)
C2 Fe1 P1_1 C11_1 -118.9(8)
C1 Fe1 P1_1 C11_1 153.8(8)
S1 Fe1 P1_1 C11_1 73.3(8)
S2 Fe1 P1_1 C11_1 149.9(12)
P1_2 Fe1 P1_1 C11_1 12.6(15)
Fe2 Fe1 P1_1 C11_1 126.8(7)
C3 Fe1 P1_1 C12_1 -138.0(6)
C2 Fe1 P1_1 C12_1 125.2(6)
C1 Fe1 P1_1 C12_1 38.0(6)
S1 Fe1 P1_1 C12_1 -42.5(6)
S2 Fe1 P1_1 C12_1 34.0(16)
P1_2 Fe1 P1_1 C12_1 -103.2(18)
Fe2 Fe1 P1_1 C12_1 11.0(6)
C3 Fe1 P1_2 C13_2 119.2(6)
C2 Fe1 P1_2 C13_2 22.5(6)
C1 Fe1 P1_2 C13_2 -64.2(6)
P1_1 Fe1 P1_2 C13_2 -26.2(16)
S1 Fe1 P1_2 C13_2 -145.6(6)
S2 Fe1 P1_2 C13_2 -153.2(14)
Fe2 Fe1 P1_2 C13_2 -97.5(5)
C3 Fe1 P1_2 C11_2 0.5(7)
C2 Fe1 P1_2 C11_2 -96.2(7)
C1 Fe1 P1_2 C11_2 177.0(7)
P1_1 Fe1 P1_2 C11_2 -144.9(19)
S1 Fe1 P1_2 C11_2 95.7(7)
S2 Fe1 P1_2 C11_2 88.0(15)
Fe2 Fe1 P1_2 C11_2 143.8(6)
C3 Fe1 P1_2 C12_2 -118.8(6)
C2 Fe1 P1_2 C12_2 144.5(6)
C1 Fe1 P1_2 C12_2 57.7(6)
P1_1 Fe1 P1_2 C12_2 95.8(18)
S1 Fe1 P1_2 C12_2 -23.6(6)
S2 Fe1 P1_2 C12_2 -31.3(19)
Fe2 Fe1 P1_2 C12_2 24.5(6)
